data_4034639
loop_
_publ_author_name
'Golushko, Andrei A.'
'Khoroshilova, Olesya V.'
'Vasilyev, Aleksander V.'

_publ_section_title
;
 Synthesis of 1,2,4-Oxadiazoles by Tandem Reaction of Nitroalkenes with
 Arenes and Nitriles in the Superacid TfOH.
;
_journal_issue 11
_journal_name_full 'The Journal of organic chemistry'
_journal_page_first 7495
_journal_page_last 7500
_journal_paper_doi 10.1021/acs.joc.9b00812
_journal_volume 84
_journal_year 2019
_chemical_formula_moiety 'C16 H14 N2 O'
_chemical_formula_sum 'C16 H14 N2 O'
_chemical_formula_weight 250.29
_space_group_crystal_system monoclinic
_space_group_IT_number 14
_space_group_name_Hall '-P 2ybc'
_space_group_name_H-M_alt 'P 1 21/c 1'
_atom_sites_solution_hydrogens geom
_atom_sites_solution_primary dual
_audit_creation_date 2018-12-04
_audit_creation_method
;
Olex2 1.2
(compiled 2018.05.29 svn.r3508 for OlexSys, GUI svn.r5506)
;
_cell_angle_alpha 90
_cell_angle_beta 91.053(5)
_cell_angle_gamma 90
_cell_formula_units_Z 4
_cell_length_a 12.8072(7)
_cell_length_b 6.0525(4)
_cell_length_c 16.8346(9)
_cell_measurement_reflns_used 2935
_cell_measurement_temperature 100(2)
_cell_measurement_theta_max 75.1690
_cell_measurement_theta_min 6.1980
_cell_volume 1304.72(13)
_computing_cell_refinement 'CrysAlisPro 1.171.38.46 (Rigaku OD, 2015)'
_computing_data_collection 'CrysAlisPro 1.171.38.46 (Rigaku OD, 2015)'
_computing_data_reduction 'CrysAlisPro 1.171.38.46 (Rigaku OD, 2015)'
_computing_molecular_graphics 'Olex2 (Dolomanov et al., 2009)'
_computing_publication_material 'Olex2 (Dolomanov et al., 2009)'
_computing_structure_refinement 'ShelXL (Sheldrick, 2015)'
_computing_structure_solution 'ShelXT (Sheldrick, 2015)'
_diffrn_ambient_environment N~2~
_diffrn_ambient_temperature 100(2)
_diffrn_detector 'CCD plate'
_diffrn_detector_area_resol_mean 10.3829
_diffrn_detector_type Atlas
_diffrn_measured_fraction_theta_full 0.956
_diffrn_measured_fraction_theta_max 0.921
_diffrn_measurement_details
;
List of Runs (angles in degrees, time in seconds):

  # Type    Start    End  Width  t~exp~   \w     \q     \k     \f   Frames
--------------------------------------------------------------------------
  1  \w   -114.00 -25.00   1.00    1.00    --  -40.38 -57.00 -60.00   89
  2  \w   -119.00 -13.00   1.00    1.00    --  -40.38 -77.00-150.00  106
  3  \w     33.00 108.00   1.00    1.00    --  113.00 -95.00  60.00   75
  4  \w     92.00 131.00   1.00    1.00    --  113.00 -45.00 150.00   39
  5  \w     42.00  74.00   1.00    1.00    --  113.00 -45.00 150.00   32
  6  \w    117.00 175.00   1.00    1.00    --  113.00 112.00   0.00   58
  7  \w    144.00 170.00   1.00    1.00    --  113.00 112.00 -90.00   26
  8  \w    112.00 147.00   1.00    1.00    --  113.00  77.00-120.00   35
  9  \w    101.00 165.00   1.00    1.00    --  113.00 112.00-120.00   64
 10  \w     58.00 107.00   1.00    1.00    --   40.38 178.00-150.00   49
 11  \w     57.00 134.00   1.00    1.00    --  113.00 178.00  60.00   77
;
_diffrn_measurement_device 'four-circle diffractometer'
_diffrn_measurement_device_type 'SuperNova, Dual, Cu at zero, Atlas'
_diffrn_measurement_method '\w scans'
_diffrn_orient_matrix_type 'CrysAlisPro convention (1999,Acta A55,543-557)'
_diffrn_orient_matrix_UB_11 0.0622609000
_diffrn_orient_matrix_UB_12 -0.2130258000
_diffrn_orient_matrix_UB_13 0.0166679000
_diffrn_orient_matrix_UB_21 -0.0745202000
_diffrn_orient_matrix_UB_22 -0.0582762000
_diffrn_orient_matrix_UB_23 0.0676154000
_diffrn_orient_matrix_UB_31 -0.0708525000
_diffrn_orient_matrix_UB_32 -0.1271105000
_diffrn_orient_matrix_UB_33 -0.0593540000
_diffrn_radiation_monochromator mirror
_diffrn_radiation_probe x-ray
_diffrn_radiation_type CuK\a
_diffrn_radiation_wavelength 1.54184
_diffrn_reflns_av_R_equivalents 0.0230
_diffrn_reflns_av_unetI/netI 0.0242
_diffrn_reflns_Laue_measured_fraction_full 0.956
_diffrn_reflns_Laue_measured_fraction_max 0.921
_diffrn_reflns_limit_h_max 15
_diffrn_reflns_limit_h_min -15
_diffrn_reflns_limit_k_max 6
_diffrn_reflns_limit_k_min -7
_diffrn_reflns_limit_l_max 19
_diffrn_reflns_limit_l_min -20
_diffrn_reflns_number 4425
_diffrn_reflns_point_group_measured_fraction_full 0.956
_diffrn_reflns_point_group_measured_fraction_max 0.921
_diffrn_reflns_theta_full 67.684
_diffrn_reflns_theta_max 76.141
_diffrn_reflns_theta_min 3.452
_diffrn_source 'micro-focus sealed X-ray tube'
_diffrn_source_type 'SuperNova (Cu) X-ray Source'
_exptl_absorpt_coefficient_mu 0.643
_exptl_absorpt_correction_T_max 1.00000
_exptl_absorpt_correction_T_min 0.58862
_exptl_absorpt_correction_type multi-scan
_exptl_absorpt_process_details
;
CrysAlisPro 1.171.38.46 (Rigaku Oxford Diffraction, 2015)
Empirical absorption correction using spherical harmonics,
 implemented in SCALE3 ABSPACK scaling algorithm.
;
_exptl_crystal_colour 'clear colourless'
_exptl_crystal_colour_lustre clear
_exptl_crystal_colour_primary colourless
_exptl_crystal_density_diffrn 1.274
_exptl_crystal_F_000 528
_exptl_crystal_size_max 0.59
_exptl_crystal_size_mid 0.5
_exptl_crystal_size_min 0.49
_refine_diff_density_max 0.234
_refine_diff_density_min -0.252
_refine_diff_density_rms 0.054
_refine_ls_extinction_method none
_refine_ls_goodness_of_fit_ref 1.032
_refine_ls_hydrogen_treatment constr
_refine_ls_matrix_type full
_refine_ls_number_parameters 173
_refine_ls_number_reflns 2516
_refine_ls_number_restraints 0
_refine_ls_restrained_S_all 1.032
_refine_ls_R_factor_all 0.0466
_refine_ls_R_factor_gt 0.0428
_refine_ls_shift/su_max 0.000
_refine_ls_shift/su_mean 0.000
_refine_ls_structure_factor_coef Fsqd
_refine_ls_weighting_details 'w=1/[\s^2^(Fo^2^)+(0.0679P)^2^+0.3686P] where P=(Fo^2^+2Fc^2^)/3'
_refine_ls_weighting_scheme calc
_refine_ls_wR_factor_gt 0.1110
_refine_ls_wR_factor_ref 0.1147
_reflns_Friedel_coverage 0.000
_reflns_number_gt 2261
_reflns_number_total 2516
_reflns_threshold_expression 'I > 2\s(I)'
_cod_data_source_file jo9b00812_si_004.cif
_cod_data_source_block 9827-11378_ca203ii
_cod_database_code 4034639
_shelx_shelxl_version_number 2014/7
_chemical_oxdiff_formula 'O N2 C16'
_shelx_space_group_comment
;
The symmetry employed for this shelxl refinement is uniquely defined
by the following loop, which should always be used as a source of
symmetry information in preference to the above space-group names.
They are only intended as comments.
;
_shelx_estimated_absorpt_t_max 0.743
_shelx_estimated_absorpt_t_min 0.703
_reflns_odcompleteness_completeness 94.76
_reflns_odcompleteness_iscentric 1
_reflns_odcompleteness_theta 72.42
_olex2_refinement_description
;
1. Fixed Uiso
 At 1.2 times of:
  All C(H) groups
 At 1.5 times of:
  All C(H,H,H) groups
2.a Ternary CH refined with riding coordinates:
 C3(H3)
2.b Aromatic/amide H refined with riding coordinates:
 C6(H6), C16(H16), C10(H10), C12(H12), C7(H7), C8(H8), C15(H15), C9(H9),
 C13(H13), C14(H14)
2.c Idealised Me refined as rotating group:
 C4(H4A,H4B,H4C)
;
_olex2_submission_special_instructions 'No special instructions were received'
_oxdiff_exptl_absorpt_empirical_details
;
Empirical correction (ABSPACK) includes:
- Absorption correction using spherical harmonics
- Frame scaling
;
_oxdiff_exptl_absorpt_empirical_full_max 3.957
_oxdiff_exptl_absorpt_empirical_full_min 0.331

loop_
_space_group_symop_operation_xyz
'x, y, z'
'-x, y+1/2, -z+1/2'
'-x, -y, -z'
'x, -y-1/2, z-1/2'

loop_
_atom_site_label
_atom_site_type_symbol
_atom_site_fract_x
_atom_site_fract_y
_atom_site_fract_z
_atom_site_U_iso_or_equiv
_atom_site_adp_type
_atom_site_occupancy
_atom_site_site_symmetry_order
_atom_site_calc_flag
_atom_site_refinement_flags_posn
O1 O 0.49658(7) 0.80090(17) 0.85226(6) 0.0247(2) Uani 1 1 d .
N1 N 0.65673(8) 0.90814(19) 0.82483(6) 0.0197(2) Uani 1 1 d .
N2 N 0.54034(8) 0.63297(19) 0.80388(7) 0.0227(3) Uani 1 1 d .
C5 C 0.81403(8) 0.5533(2) 0.79046(7) 0.0178(3) Uani 1 1 d .
C2 C 0.63406(9) 0.7066(2) 0.79072(7) 0.0170(3) Uani 1 1 d .
C11 C 0.72565(8) 0.6562(2) 0.65989(7) 0.0180(3) Uani 1 1 d .
C1 C 0.57117(9) 0.9556(2) 0.86112(7) 0.0207(3) Uani 1 1 d .
C6 C 0.88334(9) 0.7304(2) 0.79268(8) 0.0212(3) Uani 1 1 d .
H6 H 0.8673 0.8616 0.7640 0.025 Uiso 1 1 calc R
C16 C 0.69833(9) 0.8672(2) 0.63517(8) 0.0226(3) Uani 1 1 d .
H16 H 0.6688 0.9682 0.6717 0.027 Uiso 1 1 calc R
C10 C 0.83896(9) 0.3607(2) 0.83166(8) 0.0218(3) Uani 1 1 d .
H10 H 0.7926 0.2383 0.8298 0.026 Uiso 1 1 calc R
C3 C 0.71041(9) 0.5717(2) 0.74435(7) 0.0174(3) Uani 1 1 d .
H3 H 0.6810 0.4190 0.7398 0.021 Uiso 1 1 calc R
C12 C 0.76960(10) 0.5107(3) 0.60552(8) 0.0249(3) Uani 1 1 d .
H12 H 0.7887 0.3659 0.6219 0.030 Uiso 1 1 calc R
C7 C 0.97611(9) 0.7159(3) 0.83674(8) 0.0265(3) Uani 1 1 d .
H7 H 1.0232 0.8372 0.8381 0.032 Uiso 1 1 calc R
C8 C 0.99984(10) 0.5248(3) 0.87862(8) 0.0285(3) Uani 1 1 d .
H8 H 1.0627 0.5159 0.9093 0.034 Uiso 1 1 calc R
C15 C 0.71420(10) 0.9314(3) 0.55657(8) 0.0279(3) Uani 1 1 d .
H15 H 0.6946 1.0757 0.5398 0.033 Uiso 1 1 calc R
C9 C 0.93206(10) 0.3470(3) 0.87582(8) 0.0273(3) Uani 1 1 d .
H9 H 0.9489 0.2153 0.9040 0.033 Uiso 1 1 calc R
C13 C 0.78554(11) 0.5761(3) 0.52768(8) 0.0322(4) Uani 1 1 d .
H13 H 0.8154 0.4759 0.4911 0.039 Uiso 1 1 calc R
C4 C 0.54794(11) 1.1494(3) 0.91091(9) 0.0293(3) Uani 1 1 d .
H4A H 0.5504 1.2836 0.8784 0.044 Uiso 1 1 calc GR
H4B H 0.5999 1.1599 0.9542 0.044 Uiso 1 1 calc GR
H4C H 0.4782 1.1334 0.9331 0.044 Uiso 1 1 calc GR
C14 C 0.75801(11) 0.7873(3) 0.50301(8) 0.0316(4) Uani 1 1 d .
H14 H 0.7692 0.8323 0.4498 0.038 Uiso 1 1 calc R

loop_
_atom_site_aniso_label
_atom_site_aniso_U_11
_atom_site_aniso_U_22
_atom_site_aniso_U_33
_atom_site_aniso_U_23
_atom_site_aniso_U_13
_atom_site_aniso_U_12
O1 0.0164(4) 0.0275(5) 0.0303(5) 0.0016(4) 0.0066(4) 0.0020(4)
N1 0.0157(5) 0.0224(6) 0.0210(5) -0.0001(4) -0.0005(4) 0.0014(4)
N2 0.0156(5) 0.0243(6) 0.0283(6) 0.0004(5) 0.0041(4) 0.0007(4)
C5 0.0125(5) 0.0242(7) 0.0167(6) -0.0007(5) 0.0021(4) 0.0017(4)
C2 0.0135(5) 0.0212(7) 0.0161(5) 0.0035(5) -0.0018(4) 0.0001(4)
C11 0.0107(5) 0.0247(7) 0.0186(6) -0.0005(5) -0.0022(4) -0.0029(4)
C1 0.0183(6) 0.0253(7) 0.0184(6) 0.0051(5) -0.0010(4) 0.0035(5)
C6 0.0162(5) 0.0240(7) 0.0234(6) 0.0030(5) 0.0005(5) -0.0003(5)
C16 0.0193(6) 0.0261(7) 0.0223(6) 0.0009(5) -0.0009(5) -0.0027(5)
C10 0.0187(6) 0.0231(7) 0.0237(6) 0.0021(5) 0.0022(5) 0.0009(5)
C3 0.0137(5) 0.0184(6) 0.0201(6) 0.0000(5) -0.0003(4) -0.0015(4)
C12 0.0192(6) 0.0312(8) 0.0243(7) -0.0044(5) -0.0017(5) 0.0011(5)
C7 0.0141(5) 0.0361(8) 0.0293(7) -0.0008(6) -0.0005(5) -0.0042(5)
C8 0.0144(5) 0.0449(9) 0.0260(7) 0.0010(6) -0.0038(5) 0.0050(5)
C15 0.0266(6) 0.0323(8) 0.0244(7) 0.0065(6) -0.0070(5) -0.0090(6)
C9 0.0221(6) 0.0330(8) 0.0269(7) 0.0074(6) 0.0015(5) 0.0085(5)
C13 0.0270(7) 0.0475(10) 0.0222(7) -0.0091(6) 0.0013(5) -0.0033(6)
C4 0.0312(7) 0.0296(8) 0.0274(7) -0.0010(6) 0.0037(6) 0.0088(6)
C14 0.0275(7) 0.0508(10) 0.0163(6) 0.0022(6) -0.0029(5) -0.0168(6)

loop_
_atom_type_symbol
_atom_type_description
_atom_type_scat_dispersion_real
_atom_type_scat_dispersion_imag
_atom_type_scat_source
C C 0.0181 0.0091 'International Tables Vol C Tables 4.2.6.8 and 6.1.1.4'
H H 0.0000 0.0000 'International Tables Vol C Tables 4.2.6.8 and 6.1.1.4'
N N 0.0311 0.0180 'International Tables Vol C Tables 4.2.6.8 and 6.1.1.4'
O O 0.0492 0.0322 'International Tables Vol C Tables 4.2.6.8 and 6.1.1.4'

loop_
_geom_angle_atom_site_label_1
_geom_angle_atom_site_label_2
_geom_angle_atom_site_label_3
_geom_angle
C1 O1 N2 105.93(9)
C1 N1 C2 102.66(11)
C2 N2 O1 103.10(10)
C6 C5 C3 120.31(11)
C10 C5 C6 119.45(11)
C10 C5 C3 120.23(11)
N1 C2 C3 124.29(10)
N2 C2 N1 114.83(11)
N2 C2 C3 120.83(12)
C16 C11 C3 123.53(11)
C16 C11 C12 119.12(12)
C12 C11 C3 117.34(12)
O1 C1 C4 117.82(11)
N1 C1 O1 113.48(12)
N1 C1 C4 128.69(13)
C5 C6 H6 119.9
C7 C6 C5 120.24(12)
C7 C6 H6 119.9
C11 C16 H16 120.0
C11 C16 C15 120.00(13)
C15 C16 H16 120.0
C5 C10 H10 119.9
C5 C10 C9 120.11(12)
C9 C10 H10 119.9
C5 C3 H3 107.1
C2 C3 C5 110.04(10)
C2 C3 C11 113.39(10)
C2 C3 H3 107.1
C11 C3 C5 111.87(9)
C11 C3 H3 107.1
C11 C12 H12 119.7
C13 C12 C11 120.50(14)
C13 C12 H12 119.7
C6 C7 H7 120.0
C8 C7 C6 120.06(13)
C8 C7 H7 120.0
C7 C8 H8 120.0
C9 C8 C7 120.05(12)
C9 C8 H8 120.0
C16 C15 H15 119.7
C14 C15 C16 120.70(14)
C14 C15 H15 119.7
C10 C9 H9 120.0
C8 C9 C10 120.07(13)
C8 C9 H9 120.0
C12 C13 H13 119.9
C14 C13 C12 120.30(14)
C14 C13 H13 119.9
C1 C4 H4A 109.5
C1 C4 H4B 109.5
C1 C4 H4C 109.5
H4A C4 H4B 109.5
H4A C4 H4C 109.5
H4B C4 H4C 109.5
C15 C14 C13 119.37(13)
C15 C14 H14 120.3
C13 C14 H14 120.3

loop_
_geom_bond_atom_site_label_1
_geom_bond_atom_site_label_2
_geom_bond_distance
O1 N2 1.4238(14)
O1 C1 1.3441(16)
N1 C2 1.3770(17)
N1 C1 1.2966(16)
N2 C2 1.3030(16)
C5 C6 1.3919(18)
C5 C10 1.3904(18)
C5 C3 1.5292(15)
C2 C3 1.5035(16)
C11 C16 1.3863(18)
C11 C3 1.5269(17)
C11 C12 1.3960(18)
C1 C4 1.4749(19)
C6 H6 0.9500
C6 C7 1.3918(18)
C16 H16 0.9500
C16 C15 1.3974(18)
C10 H10 0.9500
C10 C9 1.3960(18)
C3 H3 1.0000
C12 H12 0.9500
C12 C13 1.387(2)
C7 H7 0.9500
C7 C8 1.385(2)
C8 H8 0.9500
C8 C9 1.383(2)
C15 H15 0.9500
C15 C14 1.381(2)
C9 H9 0.9500
C13 H13 0.9500
C13 C14 1.387(2)
C4 H4A 0.9800
C4 H4B 0.9800
C4 H4C 0.9800
C14 H14 0.9500
